data_7248553
loop_
_publ_author_name
'Zhang, Xiaokai'
'Li, Zhonghua'
'Han, Rui'
'Lin, Jiawei'
'Li, Maolin'
'Zhou, Jianmin'
'Wu, Songgu'
'Gong, Junbo'

_publ_section_title
;
 Modulation of luminescence properties of cocrystals composed of amino
 substituted dimethyl phthalates and 1,2,4,5-tetracyanobenzene by crystal
 engineering
;
_journal_issue 22
_journal_name_full CrystEngComm
_journal_page_first 2976
_journal_page_last 2988
_journal_paper_doi 10.1039/D4CE00218K
_journal_volume 26
_journal_year 2024
_chemical_absolute_configuration ad
_chemical_formula_moiety 'C10 H11 N O4, C10 H2 N4'
_chemical_formula_sum 'C20 H13 N5 O4'
_chemical_formula_weight 387.35
_chemical_name_systematic 'Dimethyl aminoterephthalate, 1,2,4,5-tetracyanobenzene'
_space_group_crystal_system triclinic
_space_group_IT_number 1
_space_group_name_Hall 'P 1'
_space_group_name_H-M_alt 'P 1'
_atom_sites_solution_hydrogens mixed
_atom_sites_solution_primary direct
_audit_creation_date 2023-08-28
_audit_creation_method
;
Olex2 1.5
(compiled 2023.08.17 svn.r577a77a9 for OlexSys, GUI svn.r6817)
;
_audit_update_record
;
2023-12-16 deposited with the CCDC.	2024-04-29 downloaded from the CCDC.
;
_cell_angle_alpha 95.079(2)
_cell_angle_beta 90.432(2)
_cell_angle_gamma 97.825(2)
_cell_formula_units_Z 1
_cell_length_a 6.5102(2)
_cell_length_b 7.1433(2)
_cell_length_c 9.9181(2)
_cell_measurement_reflns_used 6649
_cell_measurement_temperature 119.99(10)
_cell_measurement_theta_max 30.6460
_cell_measurement_theta_min 2.0720
_cell_volume 455.06(2)
_computing_cell_refinement 'CrysAlisPro 1.171.42.90a (Rigaku OD, 2023)'
_computing_data_collection 'CrysAlisPro 1.171.42.90a (Rigaku OD, 2023)'
_computing_data_reduction 'CrysAlisPro 1.171.42.90a (Rigaku OD, 2023)'
_computing_molecular_graphics 'Olex2 1.5 (Dolomanov et al., 2009)'
_computing_publication_material 'Olex2 1.5 (Dolomanov et al., 2009)'
_computing_structure_refinement 'SHELXL 2019/3 (Sheldrick, 2015)'
_computing_structure_solution 'SHELXS  (Sheldrick, 2008)'
_diffrn_ambient_environment N~2~
_diffrn_ambient_temperature 119.99(10)
_diffrn_detector 'Hybrid Pixel Array Detector'
_diffrn_detector_area_resol_mean 10.0000
_diffrn_detector_type HyPix
_diffrn_measured_fraction_theta_full 1.000
_diffrn_measured_fraction_theta_max 0.857
_diffrn_measurement_details
;
List of Runs (angles in degrees, time in seconds):

  # Type    Start    End  Width  t~exp~   \w     \q     \k     \f   Frames
#--------------------------------------------------------------------------
  1  \w    -21.00  36.00   0.50    1.20    --    5.19 -92.00  62.00  114
  2  \w    -21.00  66.00   0.50    1.20    --   -6.68  38.00-140.53  174
  3  \w     14.00  62.00   0.50    1.20    --   -6.68  77.00-120.00   96
  4  \w    -30.00   4.00   0.50    1.20    --   -6.68  77.00-120.00   68
  5  \w    -21.00  65.00   0.50    1.20    --   -6.68  37.00   0.00  172
  6  \w    -21.00  64.00   0.50    1.20    --   -6.68  37.00  60.00  170
  7  \w      8.00  40.00   0.50    1.20    --    5.19  92.00 175.00   64
  8  \w    -21.00  37.00   0.50    1.20    --   -6.68  37.00 120.00  116
  9  \w    -22.00  67.00   0.50    1.20    --   -6.68  19.00-180.00  178
 10  \w    -19.00  17.00   0.50    1.20    --   -6.68 -77.00-150.00   72
 11  \w    -53.00 -27.00   0.50    1.20    --   -6.68 -77.00-150.00   52
 12  \w    -21.00  26.00   0.50    1.20    --   -6.68 -99.00 -90.00   94
 13  \w    -36.00  20.00   0.50    1.20    --   -6.68 -92.00  62.00  112
 14  \w    -36.00 -10.00   0.50    1.20    --   -6.68  92.00 175.00   52
;
_diffrn_measurement_device 'four-circle diffractometer'
_diffrn_measurement_device_type 'XtaLAB Synergy, Single source at offset/far, HyPix'
_diffrn_measurement_method '\w scans'
_diffrn_orient_matrix_type 'CrysAlisPro convention (1999,Acta A55,543-557)'
_diffrn_orient_matrix_UB_11 -0.0463066000
_diffrn_orient_matrix_UB_12 0.0762434000
_diffrn_orient_matrix_UB_13 0.0318752000
_diffrn_orient_matrix_UB_21 -0.0653805000
_diffrn_orient_matrix_UB_22 -0.0015494000
_diffrn_orient_matrix_UB_23 -0.0577342000
_diffrn_orient_matrix_UB_31 -0.0753684000
_diffrn_orient_matrix_UB_32 -0.0656743000
_diffrn_orient_matrix_UB_33 0.0284187000
_diffrn_radiation_monochromator mirror
_diffrn_radiation_probe x-ray
_diffrn_radiation_type 'Mo K\a'
_diffrn_radiation_wavelength 0.71073
_diffrn_reflns_av_R_equivalents 0.0264
_diffrn_reflns_av_unetI/netI 0.0318
_diffrn_reflns_Laue_measured_fraction_full 1.000
_diffrn_reflns_Laue_measured_fraction_max 0.857
_diffrn_reflns_limit_h_max 9
_diffrn_reflns_limit_h_min -9
_diffrn_reflns_limit_k_max 10
_diffrn_reflns_limit_k_min -10
_diffrn_reflns_limit_l_max 14
_diffrn_reflns_limit_l_min -13
_diffrn_reflns_number 12154
_diffrn_reflns_point_group_measured_fraction_full 0.977
_diffrn_reflns_point_group_measured_fraction_max 0.771
_diffrn_reflns_theta_full 25.242
_diffrn_reflns_theta_max 30.785
_diffrn_reflns_theta_min 2.062
_diffrn_source 'micro-focus sealed X-ray tube'
_diffrn_source_type 'PhotonJet (Mo) X-ray Source'
_exptl_absorpt_coefficient_mu 0.102
_exptl_absorpt_correction_T_max 1.00000
_exptl_absorpt_correction_T_min 0.93409
_exptl_absorpt_correction_type multi-scan
_exptl_absorpt_process_details
;
CrysAlisPro 1.171.42.90a (Rigaku Oxford Diffraction, 2023)
Empirical absorption correction using spherical harmonics,
implemented in SCALE3 ABSPACK scaling algorithm.
;
_exptl_crystal_colour 'clear light yellow'
_exptl_crystal_density_diffrn 1.413
_exptl_crystal_description plate
_exptl_crystal_F_000 200
_exptl_crystal_preparation Luminescent
_exptl_crystal_size_max 0.2
_exptl_crystal_size_mid 0.2
_exptl_crystal_size_min 0.1
_refine_diff_density_max 0.270
_refine_diff_density_min -0.257
_refine_diff_density_rms 0.046
_refine_ls_abs_structure_details
;
 Flack x determined using 1540 quotients [(I+)-(I-)]/[(I+)+(I-)]
 (Parsons, Flack and Wagner, Acta Cryst. B69 (2013) 249-259).
;
_refine_ls_abs_structure_Flack -1.3(9)
_refine_ls_extinction_method none
_refine_ls_goodness_of_fit_ref 1.051
_refine_ls_hydrogen_treatment mixed
_refine_ls_matrix_type full
_refine_ls_number_parameters 282
_refine_ls_number_reflns 4393
_refine_ls_number_restraints 219
_refine_ls_restrained_S_all 1.029
_refine_ls_R_factor_all 0.0459
_refine_ls_R_factor_gt 0.0386
_refine_ls_shift/su_max 0.001
_refine_ls_shift/su_mean 0.000
_refine_ls_structure_factor_coef Fsqd
_refine_ls_weighting_details 'w=1/[\s^2^(Fo^2^)+(0.0445P)^2^+0.0977P] where P=(Fo^2^+2Fc^2^)/3'
_refine_ls_weighting_scheme calc
_refine_ls_wR_factor_gt 0.0929
_refine_ls_wR_factor_ref 0.0983
_reflns_Friedel_coverage 0.800
_reflns_Friedel_fraction_full 0.954
_reflns_Friedel_fraction_max 0.685
_reflns_number_gt 3797
_reflns_number_total 4393
_reflns_threshold_expression 'I > 2\s(I)'
_cod_data_source_file d4ce00218k2.cif
_cod_data_source_block zxk-2ad-tcnb-h-120k_auto
_cod_depositor_comments 'Adding full bibliography for 7248551--7248555.cif.'
_cod_database_code 7248553
_shelx_shelxl_version_number 2019/3
_shelx_space_group_comment
;
The symmetry employed for this shelxl refinement is uniquely defined
by the following loop, which should always be used as a source of
symmetry information in preference to the above space-group names.
They are only intended as comments.
;
_shelx_estimated_absorpt_t_max 0.990
_shelx_estimated_absorpt_t_min 0.980
_olex2_refinement_description
;
1. Fixed Uiso
 At 1.2 times of:
  All C(H) groups, All N(H,H) groups
 At 1.5 times of:
  All C(H,H,H) groups
2. Uiso/Uaniso restraints and constraints
Uanis(N4) \\sim Ueq: with sigma of 0.005 and sigma for terminal atoms of 0.01
3. Rigid body (RIGU) restrains
 All non-hydrogen atoms
 with sigma for 1-2 distances of 0.004 and sigma for 1-3 distances of 0.004
4. Others
 Sof(H1)=Sof(N4)=Sof(H4A)=Sof(H4B)=1-FVAR(1)
 Sof(H6)=Sof(N3)=Sof(H3A)=Sof(H3B)=FVAR(1)
5.a Aromatic/amide H refined with riding coordinates:
 C1(H1), C3(H3), C15(H15), C6(H6), C14(H14), C4(H4)
5.b X=CH2 refined with riding coordinates:
 N4(H4A,H4B)
5.c Idealised Me refined as rotating group:
 C(HA,HB,HC), C8(H8A,H8B,H8C)
;
_olex2_submission_special_instructions 'No special instructions were received'
_oxdiff_exptl_absorpt_empirical_details
;
Empirical correction (ABSPACK) includes:
- Absorption correction using spherical harmonics
- Frame scaling
;
_oxdiff_exptl_absorpt_empirical_full_max 1.229
_oxdiff_exptl_absorpt_empirical_full_min 0.849

loop_
_space_group_symop_operation_xyz
'x, y, z'

loop_
_atom_site_label
_atom_site_type_symbol
_atom_site_fract_x
_atom_site_fract_y
_atom_site_fract_z
_atom_site_U_iso_or_equiv
_atom_site_adp_type
_atom_site_occupancy
_atom_site_site_symmetry_order
_atom_site_calc_flag
_atom_site_refinement_flags_posn
_atom_site_refinement_flags_adp
_atom_site_refinement_flags_occupancy
_atom_site_disorder_assembly
_atom_site_disorder_group
O1 O 0.3981(5) 0.3783(5) 0.1569(3) 0.0292(8) Uani 1 1 d . . . . .
O2 O 0.3573(5) 0.1507(4) 0.3008(3) 0.0284(7) Uani 1 1 d . . . . .
O O 1.2305(5) 0.0142(4) -0.1542(3) 0.0292(7) Uani 1 1 d . . . . .
O3 O 1.2024(5) -0.2081(5) -0.0081(3) 0.0276(8) Uani 1 1 d . . . . .
C1 C 0.6946(6) -0.0207(6) 0.1771(4) 0.0205(9) Uani 1 1 d . . . . .
H1 H 0.625573 -0.089522 0.245124 0.025 Uiso 0.325(9) 1 calc R U P A 1
C2 C 0.6258(7) 0.1481(6) 0.1372(4) 0.0192(9) Uani 1 1 d . . . . .
C3 C 0.8698(6) -0.0818(6) 0.1115(4) 0.0207(9) Uani 1 1 d . . . . .
H3 H 0.920317 -0.192508 0.137038 0.025 Uiso 1 1 calc R U . . .
C15 C 0.7320(7) 0.2443(6) 0.0339(4) 0.0215(9) Uani 1 1 d . . . . .
H15 H 0.685804 0.356114 0.006808 0.026 Uiso 1 1 calc R U . . .
C5 C 0.9675(7) 0.0157(6) 0.0118(4) 0.0211(9) Uani 1 1 d . . . . .
C6 C 0.9011(6) 0.1795(6) -0.0282(4) 0.0214(9) Uani 1 1 d . . . . .
H6 H 0.970988 0.245789 -0.097177 0.026 Uiso 0.675(9) 1 calc R U P A 2
C7 C 1.1506(7) -0.0569(6) -0.0591(4) 0.0206(9) Uani 1 1 d . . . . .
N3 N 0.5974(10) -0.1227(8) 0.2702(6) 0.0234(13) Uani 0.675(9) 1 d . . P A 2
C9 C 0.4518(7) 0.2209(6) 0.2066(4) 0.0213(9) Uani 1 1 d . . . . .
C10 C 0.8054(7) -0.0823(6) 0.6429(4) 0.0211(8) Uani 1 1 d . . . . .
N N 0.3290(7) 0.3766(6) 0.6439(4) 0.0314(10) Uani 1 1 d . . . . .
C12 C 0.4660(7) 0.2943(6) 0.6266(5) 0.0229(9) Uani 1 1 d . . . . .
C13 C 0.7923(6) 0.2440(6) 0.5116(4) 0.0199(8) Uani 1 1 d . . . . .
C14 C 0.6450(6) 0.0223(6) 0.6682(4) 0.0219(9) Uani 1 1 d . . . . .
H14 H 0.540257 -0.016638 0.729933 0.026 Uiso 1 1 calc R U . . .
N1 N 1.2705(6) -0.2136(6) 0.5082(4) 0.0289(9) Uani 1 1 d . . . . .
C16 C 1.1324(7) -0.1305(6) 0.5287(5) 0.0222(9) Uani 1 1 d . . . . .
C4 C 0.9565(6) 0.1376(6) 0.4870(4) 0.0205(9) Uani 1 1 d . . . . .
H4 H 1.062160 0.176694 0.425938 0.025 Uiso 1 1 calc R U . . .
N18 N 0.8212(7) -0.3850(6) 0.7660(4) 0.0305(9) Uani 1 1 d . . . . .
N2 N 0.7794(6) 0.5460(5) 0.3875(4) 0.0274(8) Uani 1 1 d . . . . .
C1A C 0.6378(6) 0.1862(6) 0.6023(4) 0.0204(9) Uani 1 1 d . . . . .
C1B C 0.9630(6) -0.0241(6) 0.5523(4) 0.0207(9) Uani 1 1 d . . . . .
C1C C 0.7856(7) 0.4116(7) 0.4448(5) 0.0235(9) Uani 1 1 d . . . . .
C C 0.2325(8) 0.4581(7) 0.2283(5) 0.0327(12) Uani 1 1 d . . . . .
HA H 0.219646 0.582529 0.197134 0.049 Uiso 1 1 calc R U . . .
HB H 0.263903 0.472496 0.325727 0.049 Uiso 1 1 calc R U . . .
HC H 0.101821 0.373390 0.210254 0.049 Uiso 1 1 calc R U . . .
C8 C 1.3665(8) -0.2941(7) -0.0790(5) 0.0330(12) Uani 1 1 d . . . . .
H8A H 1.323545 -0.330998 -0.173625 0.049 Uiso 1 1 calc R U . . .
H8B H 1.392847 -0.406704 -0.035498 0.049 Uiso 1 1 calc R U . . .
H8C H 1.493373 -0.202462 -0.075537 0.049 Uiso 1 1 calc R U . . .
C11 C 0.8148(7) -0.2525(6) 0.7124(5) 0.0213(8) Uani 1 1 d . . . . .
N4 N 1.001(2) 0.286(2) -0.1237(14) 0.029(3) Uani 0.325(9) 1 d . U P A 1
H4A H 0.956734 0.391930 -0.143080 0.035 Uiso 0.325(9) 1 calc R U P A 1
H4B H 1.109593 0.248857 -0.165088 0.035 Uiso 0.325(9) 1 calc R U P A 1
H3A H 0.494(7) -0.097(7) 0.304(5) 0.030(12) Uiso 0.675(9) 1 d . . P A 2
H3B H 0.647(7) -0.218(7) 0.290(5) 0.028(12) Uiso 0.675(9) 1 d . . P A 2

loop_
_atom_site_aniso_label
_atom_site_aniso_U_11
_atom_site_aniso_U_22
_atom_site_aniso_U_33
_atom_site_aniso_U_23
_atom_site_aniso_U_13
_atom_site_aniso_U_12
O1 0.0322(18) 0.0310(18) 0.0291(18) 0.0049(13) 0.0055(14) 0.0194(14)
O2 0.0274(17) 0.0280(16) 0.0319(17) 0.0085(13) 0.0128(13) 0.0071(13)
O 0.0241(16) 0.0372(18) 0.0271(16) 0.0008(13) 0.0109(12) 0.0081(13)
O3 0.0258(17) 0.0406(19) 0.0212(16) 0.0079(13) 0.0127(13) 0.0182(14)
C1 0.0163(19) 0.025(2) 0.021(2) 0.0016(16) -0.0006(15) 0.0057(16)
C2 0.0154(19) 0.023(2) 0.020(2) 0.0032(16) 0.0029(14) 0.0031(15)
C3 0.0160(19) 0.025(2) 0.023(2) -0.0015(16) -0.0002(15) 0.0108(15)
C15 0.025(2) 0.0207(19) 0.018(2) 0.0042(15) 0.0053(16) 0.0019(16)
C5 0.019(2) 0.026(2) 0.017(2) -0.0060(16) 0.0009(15) 0.0067(17)
C6 0.023(2) 0.024(2) 0.0166(19) 0.0014(16) 0.0078(15) 0.0018(17)
C7 0.0156(19) 0.023(2) 0.022(2) -0.0045(16) 0.0048(15) 0.0042(16)
N3 0.025(3) 0.021(2) 0.028(3) 0.0064(19) 0.006(2) 0.0119(19)
C9 0.021(2) 0.026(2) 0.018(2) 0.0015(16) -0.0013(15) 0.0058(17)
C10 0.021(2) 0.021(2) 0.020(2) -0.0002(15) -0.0006(15) -0.0006(16)
N 0.029(2) 0.029(2) 0.037(2) -0.0007(17) 0.0014(17) 0.0114(18)
C12 0.021(2) 0.024(2) 0.024(2) 0.0010(17) 0.0012(17) 0.0022(17)
C13 0.0175(19) 0.021(2) 0.020(2) -0.0011(15) 0.0021(15) 0.0029(16)
C14 0.019(2) 0.027(2) 0.019(2) 0.0024(16) 0.0008(15) -0.0003(17)
N1 0.020(2) 0.028(2) 0.037(2) -0.0006(17) 0.0071(16) 0.0009(16)
C16 0.020(2) 0.021(2) 0.025(2) 0.0007(16) 0.0052(16) 0.0004(16)
C4 0.0139(19) 0.023(2) 0.024(2) -0.0035(16) 0.0049(15) 0.0031(16)
N18 0.032(2) 0.031(2) 0.028(2) 0.0028(16) 0.0030(17) 0.0032(17)
N2 0.024(2) 0.0270(19) 0.032(2) 0.0030(16) 0.0018(16) 0.0056(16)
C1A 0.017(2) 0.019(2) 0.024(2) -0.0044(16) 0.0001(16) 0.0048(17)
C1B 0.016(2) 0.026(2) 0.0185(19) -0.0009(16) 0.0032(16) 0.0003(17)
C1C 0.0158(18) 0.032(2) 0.0211(19) -0.0019(16) 0.0054(14) 0.0020(16)
C 0.033(3) 0.042(3) 0.029(3) 0.008(2) 0.013(2) 0.021(2)
C8 0.034(3) 0.042(3) 0.029(3) 0.003(2) 0.009(2) 0.025(2)
C11 0.023(2) 0.0181(19) 0.0229(19) 0.0006(15) 0.0007(15) 0.0026(16)
N4 0.020(5) 0.042(6) 0.028(5) 0.012(4) 0.017(4) 0.007(4)

loop_
_atom_type_symbol
_atom_type_description
_atom_type_scat_dispersion_real
_atom_type_scat_dispersion_imag
_atom_type_scat_source
C C 0.0033 0.0016 'International Tables Vol C Tables 4.2.6.8 and 6.1.1.4'
H H 0.0000 0.0000 'International Tables Vol C Tables 4.2.6.8 and 6.1.1.4'
N N 0.0061 0.0033 'International Tables Vol C Tables 4.2.6.8 and 6.1.1.4'
O O 0.0106 0.0060 'International Tables Vol C Tables 4.2.6.8 and 6.1.1.4'

loop_
_geom_angle_atom_site_label_1
_geom_angle_atom_site_label_2
_geom_angle_atom_site_label_3
_geom_angle
_geom_angle_site_symmetry_1
_geom_angle_site_symmetry_3
_geom_angle_publ_flag
C9 O1 C 114.5(3) . . ?
C7 O3 C8 115.1(3) . . ?
C2 C1 H1 121.2 . . ?
C3 C1 H1 121.2 . . ?
C3 C1 C2 117.6(4) . . ?
N3 C1 C2 122.4(5) . . ?
N3 C1 C3 120.0(4) . . ?
C1 C2 C9 119.4(4) . . ?
C15 C2 C1 119.1(4) . . ?
C15 C2 C9 121.5(4) . . ?
C1 C3 H3 119.4 . . ?
C5 C3 C1 121.2(4) . . ?
C5 C3 H3 119.4 . . ?
C2 C15 H15 119.2 . . ?
C6 C15 C2 121.5(4) . . ?
C6 C15 H15 119.2 . . ?
C3 C5 C6 121.6(4) . . ?
C3 C5 C7 119.8(4) . . ?
C6 C5 C7 118.6(4) . . ?
C15 C6 C5 118.9(4) . . ?
C15 C6 H6 120.5 . . ?
C5 C6 H6 120.5 . . ?
N4 C6 C15 117.8(7) . . ?
N4 C6 C5 123.2(7) . . ?
O C7 O3 125.2(4) . . ?
O C7 C5 122.4(4) . . ?
O3 C7 C5 112.4(3) . . ?
C1 N3 H3A 122(4) . . ?
C1 N3 H3B 118(3) . . ?
H3A N3 H3B 120(5) . . ?
O1 C9 C2 113.6(3) . . ?
O2 C9 O1 120.9(4) . . ?
O2 C9 C2 125.5(4) . . ?
C14 C10 C1B 120.6(4) . . ?
C14 C10 C11 119.6(4) . . ?
C1B C10 C11 119.7(4) . . ?
N C12 C1A 178.7(4) . . ?
C4 C13 C1C 119.6(4) . . ?
C1A C13 C4 120.0(4) . . ?
C1A C13 C1C 120.4(4) . . ?
C10 C14 H14 120.3 . . ?
C10 C14 C1A 119.4(4) . . ?
C1A C14 H14 120.3 . . ?
N1 C16 C1B 178.8(5) . . ?
C13 C4 H4 120.3 . . ?
C1B C4 C13 119.4(4) . . ?
C1B C4 H4 120.3 . . ?
C13 C1A C12 120.2(4) . . ?
C14 C1A C12 119.4(4) . . ?
C14 C1A C13 120.4(4) . . ?
C10 C1B C16 120.5(4) . . ?
C4 C1B C10 120.2(4) . . ?
C4 C1B C16 119.3(4) . . ?
N2 C1C C13 178.5(5) . . ?
O1 C HA 109.5 . . ?
O1 C HB 109.5 . . ?
O1 C HC 109.5 . . ?
HA C HB 109.5 . . ?
HA C HC 109.5 . . ?
HB C HC 109.5 . . ?
O3 C8 H8A 109.5 . . ?
O3 C8 H8B 109.5 . . ?
O3 C8 H8C 109.5 . . ?
H8A C8 H8B 109.5 . . ?
H8A C8 H8C 109.5 . . ?
H8B C8 H8C 109.5 . . ?
N18 C11 C10 179.7(6) . . ?
C6 N4 H4A 120.0 . . ?
C6 N4 H4B 120.0 . . ?
H4A N4 H4B 120.0 . . ?

loop_
_geom_bond_atom_site_label_1
_geom_bond_atom_site_label_2
_geom_bond_distance
_geom_bond_site_symmetry_2
_geom_bond_publ_flag
O1 C9 1.354(5) . ?
O1 C 1.447(5) . ?
O2 C9 1.229(5) . ?
O C7 1.199(5) . ?
O3 C7 1.315(5) . ?
O3 C8 1.458(5) . ?
C1 H1 0.9500 . ?
C1 C2 1.428(6) . ?
C1 C3 1.418(5) . ?
C1 N3 1.337(7) . ?
C2 C15 1.416(5) . ?
C2 C9 1.462(5) . ?
C3 H3 0.9500 . ?
C3 C5 1.370(6) . ?
C15 H15 0.9500 . ?
C15 C6 1.380(5) . ?
C5 C6 1.390(6) . ?
C5 C7 1.516(5) . ?
C6 H6 0.9500 . ?
C6 N4 1.380(13) . ?
N3 H3A 0.79(5) . ?
N3 H3B 0.83(5) . ?
C10 C14 1.376(6) . ?
C10 C1B 1.413(6) . ?
C10 C11 1.458(6) . ?
N C12 1.139(6) . ?
C12 C1A 1.453(5) . ?
C13 C4 1.404(5) . ?
C13 C1A 1.399(6) . ?
C13 C1C 1.424(6) . ?
C14 H14 0.9500 . ?
C14 C1A 1.396(6) . ?
N1 C16 1.153(6) . ?
C16 C1B 1.431(6) . ?
C4 H4 0.9500 . ?
C4 C1B 1.378(6) . ?
N18 C11 1.131(6) . ?
N2 C1C 1.163(6) . ?
C HA 0.9800 . ?
C HB 0.9800 . ?
C HC 0.9800 . ?
C8 H8A 0.9800 . ?
C8 H8B 0.9800 . ?
C8 H8C 0.9800 . ?
N4 H4A 0.8800 . ?
N4 H4B 0.8800 . ?

loop_
_geom_torsion_atom_site_label_1
_geom_torsion_atom_site_label_2
_geom_torsion_atom_site_label_3
_geom_torsion_atom_site_label_4
_geom_torsion
_geom_torsion_site_symmetry_1
_geom_torsion_site_symmetry_2
_geom_torsion_site_symmetry_3
_geom_torsion_site_symmetry_4
_geom_torsion_publ_flag
C1 C2 C15 C6 -0.5(6) . . . . ?
C1 C2 C9 O1 -178.3(4) . . . . ?
C1 C2 C9 O2 1.3(7) . . . . ?
C1 C3 C5 C6 0.7(6) . . . . ?
C1 C3 C5 C7 -178.2(4) . . . . ?
C2 C1 C3 C5 -1.0(5) . . . . ?
C2 C15 C6 C5 0.1(5) . . . . ?
C2 C15 C6 N4 -177.2(9) . . . . ?
C3 C1 C2 C15 0.9(6) . . . . ?
C3 C1 C2 C9 -177.2(4) . . . . ?
C3 C5 C6 C15 -0.3(6) . . . . ?
C3 C5 C6 N4 176.9(8) . . . . ?
C3 C5 C7 O 173.7(5) . . . . ?
C3 C5 C7 O3 -3.5(5) . . . . ?
C15 C2 C9 O1 3.7(6) . . . . ?
C15 C2 C9 O2 -176.7(5) . . . . ?
C6 C5 C7 O -5.3(6) . . . . ?
C6 C5 C7 O3 177.5(4) . . . . ?
C7 C5 C6 C15 178.7(3) . . . . ?
C7 C5 C6 N4 -4.1(10) . . . . ?
N3 C1 C2 C15 -177.5(5) . . . . ?
N3 C1 C2 C9 4.4(7) . . . . ?
N3 C1 C3 C5 177.4(5) . . . . ?
C9 C2 C15 C6 177.6(4) . . . . ?
C10 C14 C1A C12 178.6(4) . . . . ?
C10 C14 C1A C13 -0.2(6) . . . . ?
C13 C4 C1B C10 0.1(6) . . . . ?
C13 C4 C1B C16 -178.9(4) . . . . ?
C14 C10 C1B C16 178.4(4) . . . . ?
C14 C10 C1B C4 -0.6(6) . . . . ?
C4 C13 C1A C12 -179.1(4) . . . . ?
C4 C13 C1A C14 -0.3(6) . . . . ?
C1A C13 C4 C1B 0.3(5) . . . . ?
C1B C10 C14 C1A 0.7(6) . . . . ?
C1C C13 C4 C1B 179.7(4) . . . . ?
C1C C13 C1A C12 1.5(6) . . . . ?
C1C C13 C1A C14 -179.7(4) . . . . ?
C O1 C9 O2 3.2(7) . . . . ?
C O1 C9 C2 -177.2(4) . . . . ?
C8 O3 C7 O -1.9(7) . . . . ?
C8 O3 C7 C5 175.2(4) . . . . ?
C11 C10 C14 C1A 179.4(4) . . . . ?
C11 C10 C1B C16 -0.3(6) . . . . ?
C11 C10 C1B C4 -179.4(4) . . . . ?
